data_4129927
loop_
_publ_author_name
'Chorazy, Szymon'
'Stanek, Jan J.'
'Noga\'s, Wojciech'
'Majcher, Anna M.'
'Rams, Micha\/l'
'Kozie\/l, Marcin'
'Juszy\'nska-Ga\/l\;azka, Ewa'
'Nakabayashi, Koji'
'Ohkoshi, Shin-ichi'
'Sieklucka, Barbara'
'Podgajny, Robert'

_publ_section_title
;
 Tuning of Charge Transfer Assisted Phase Transition and Slow Magnetic
 Relaxation Functionalities in {Fe(9-x)Co(x)[W(CN)8]6} (x = 0-9) Molecular
 Solid Solution.
;
_journal_issue 5
_journal_name_full 'Journal of the American Chemical Society'
_journal_page_first 1635
_journal_page_last 1646
_journal_paper_doi 10.1021/jacs.5b11924
_journal_volume 138
_journal_year 2016
_chemical_formula_moiety 'C84 H60 Co4 Fe5 N48 O36 W6'
_chemical_formula_sum 'C84 H60 Co4 Fe5 N48 O36 W6'
_chemical_formula_weight 3935.87
_space_group_IT_number 15
_space_group_name_Hall '-C 2yc'
_space_group_name_H-M_alt 'C 1 2/c 1'
_symmetry_cell_setting monoclinic
_symmetry_Int_Tables_number 15
_symmetry_space_group_name_Hall '-C 2yc'
_symmetry_space_group_name_H-M 'C 1 2/c 1'
_atom_sites_solution_hydrogens geom
_audit_conform_dict_location ftp://ftp.iucr.org/pub/cif_core.dic
_audit_conform_dict_name cif_core.dic
_audit_conform_dict_version 2.4.3
_audit_creation_date 2015-01-26T18:06:07-00:00
_audit_creation_method 'WinGX routine CIF_UPDATE'
_cell_angle_alpha 90
_cell_angle_beta 114.2150(10)
_cell_angle_gamma 90
_cell_formula_units_Z 4
_cell_length_a 28.9963(9)
_cell_length_b 19.2192(7)
_cell_length_c 32.5401(9)
_cell_measurement_reflns_used 65247
_cell_measurement_temperature 250(2)
_cell_measurement_theta_max 27.479
_cell_measurement_theta_min 3.081
_cell_measurement_wavelength 0.71075
_cell_volume 16538.6(9)
_computing_molecular_graphics 'Ortep for Windows (Farrugia, 2012)'
_computing_publication_material 'WinGX publication routines (Farrugia, 2012)'
_computing_structure_refinement 'SHELXL-2014/7 (Sheldrick, 2014)'
_diffrn_ambient_temperature 250(2)
_diffrn_measured_fraction_theta_full 0.998
_diffrn_measured_fraction_theta_max 0.997
_diffrn_measurement_device_type 'Rigaku R-AXIS RAPID'
_diffrn_measurement_method \w
_diffrn_radiation_probe x-ray
_diffrn_radiation_type MoK\a
_diffrn_radiation_wavelength 0.71075
_diffrn_reflns_av_R_equivalents 0.1116
_diffrn_reflns_av_unetI/netI 0.1082
_diffrn_reflns_Laue_measured_fraction_full 0.998
_diffrn_reflns_Laue_measured_fraction_max 0.997
_diffrn_reflns_limit_h_max 37
_diffrn_reflns_limit_h_min -37
_diffrn_reflns_limit_k_max 21
_diffrn_reflns_limit_k_min -24
_diffrn_reflns_limit_l_max 40
_diffrn_reflns_limit_l_min -42
_diffrn_reflns_number 65247
_diffrn_reflns_point_group_measured_fraction_full 0.998
_diffrn_reflns_point_group_measured_fraction_max 0.997
_diffrn_reflns_theta_full 25.242
_diffrn_reflns_theta_max 27.479
_diffrn_reflns_theta_min 3.081
_diffrn_standards_number 0
_exptl_absorpt_coefficient_mu 5.036
_exptl_absorpt_correction_T_max 0.575
_exptl_absorpt_correction_T_min 0.520
_exptl_absorpt_correction_type multi-scan
_exptl_absorpt_process_details 'ABSCOR (Rigaku, 1995)'
_exptl_crystal_colour brown
_exptl_crystal_density_diffrn 1.581
_exptl_crystal_density_method 'not measured'
_exptl_crystal_description block
_exptl_crystal_F_000 7480
_exptl_crystal_size_max 0.19
_exptl_crystal_size_mid 0.11
_exptl_crystal_size_min 0.11
_refine_diff_density_max 1.61
_refine_diff_density_min -1.682
_refine_diff_density_rms 0.179
_refine_ls_extinction_method none
_refine_ls_goodness_of_fit_ref 1.073
_refine_ls_hydrogen_treatment constr
_refine_ls_matrix_type full
_refine_ls_number_constraints 0
_refine_ls_number_parameters 840
_refine_ls_number_reflns 18911
_refine_ls_number_restraints 84
_refine_ls_restrained_S_all 1.073
_refine_ls_R_factor_all 0.1334
_refine_ls_R_factor_gt 0.0804
_refine_ls_shift/su_max 0.002
_refine_ls_shift/su_mean 0
_refine_ls_structure_factor_coef Fsqd
_refine_ls_weighting_details 'w=1/[\s^2^(Fo^2^)+(0.0402P)^2^+201.5790P] where P=(Fo^2^+2Fc^2^)/3'
_refine_ls_weighting_scheme calc
_refine_ls_wR_factor_gt 0.1383
_refine_ls_wR_factor_ref 0.1579
_reflns_Friedel_coverage 0
_reflns_number_gt 12317
_reflns_number_total 18911
_reflns_threshold_expression 'I > 2\s(I)'
_cod_data_source_file ja5b11924_si_002.cif
_cod_data_source_block Co4Fe5W6_HT
_cod_original_sg_symbol_H-M 'C 2/c'
_cod_database_code 4129927
_shelx_estimated_absorpt_t_min 0.448
_shelx_estimated_absorpt_t_max 0.607

loop_
_symmetry_equiv_pos_as_xyz
'x, y, z'
'-x, y, -z+1/2'
'x+1/2, y+1/2, z'
'-x+1/2, y+1/2, -z+1/2'
'-x, -y, -z'
'x, -y, z-1/2'
'-x+1/2, -y+1/2, -z'
'x+1/2, -y+1/2, z-1/2'

loop_
_atom_site_label
_atom_site_type_symbol
_atom_site_fract_x
_atom_site_fract_y
_atom_site_fract_z
_atom_site_U_iso_or_equiv
_atom_site_adp_type
_atom_site_occupancy
_atom_site_site_symmetry_order
_atom_site_calc_flag
_atom_site_refinement_flags_posn
_atom_site_refinement_flags_adp
_atom_site_refinement_flags_occupancy
_atom_site_disorder_assembly
_atom_site_disorder_group
W1 W 0.41795(2) 0.83586(3) 0.11892(2) 0.03977(13) Uani 1 1 d . . . . .
W2 W 0.67677(2) 0.65820(3) 0.23451(2) 0.03730(12) Uani 1 1 d . . . . .
W3 W 0.43945(2) 0.44569(3) 0.12422(2) 0.03835(13) Uani 1 1 d . . . . .
Co1 Co 0.5 0.64618(11) 0.25 0.0310(4) Uani 1 2 d S T P . .
Co2 Co 0.60549(5) 0.91790(9) 0.23176(5) 0.0464(4) Uani 0.75 1 d . . P . .
Fe2 Fe 0.60549(5) 0.91790(9) 0.23176(5) 0.0464(4) Uani 0.25 1 d . . P . .
Fe5 Fe 0.28427(5) 0.62492(10) 0.09010(5) 0.0434(4) Uani 1 1 d . . . . .
Fe3 Fe 0.62843(5) 0.38876(9) 0.24667(5) 0.0393(4) Uani 1 1 d . . . . .
Co4 Co 0.52613(5) 0.65373(9) 0.06765(5) 0.0473(4) Uani 0.75 1 d . . P . .
Fe4 Fe 0.52613(5) 0.65373(9) 0.06765(5) 0.0473(4) Uani 0.25 1 d . . P . .
C11 C 0.4517(4) 0.7580(6) 0.1710(4) 0.041(3) Uani 1 1 d . . . . .
N11 N 0.4716(3) 0.7199(5) 0.1997(3) 0.038(2) Uani 1 1 d . . . . .
C12 C 0.4082(4) 0.8760(6) 0.1770(4) 0.046(3) Uani 1 1 d . . . . .
N12 N 0.4049(3) 0.8927(6) 0.2098(3) 0.052(3) Uani 1 1 d . . . . .
C13 C 0.4922(4) 0.8698(7) 0.1628(4) 0.047(3) Uani 1 1 d . . . . .
N13 N 0.5319(3) 0.8891(5) 0.1873(3) 0.049(2) Uani 1 1 d . . . . .
C14 C 0.4631(4) 0.7718(6) 0.0963(3) 0.043(3) Uani 1 1 d . . . . .
N14 N 0.4870(4) 0.7321(6) 0.0861(3) 0.053(3) Uani 1 1 d . . . . .
C15 C 0.3623(4) 0.7546(8) 0.1082(4) 0.052(3) Uani 1 1 d . . . . .
N15 N 0.3334(3) 0.7103(6) 0.1013(3) 0.055(3) Uani 1 1 d . . . . .
C16 C 0.3471(5) 0.8932(10) 0.0955(4) 0.085(5) Uani 1 1 d . . . . .
N16 N 0.3085(6) 0.9192(10) 0.0821(5) 0.143(7) Uani 1 1 d . . . . .
C17 C 0.3807(4) 0.8259(7) 0.0460(4) 0.051(3) Uani 1 1 d . . . . .
N17 N 0.3599(4) 0.8226(7) 0.0080(3) 0.070(3) Uani 1 1 d . . . . .
C18A C 0.4348(6) 0.9297(10) 0.0959(5) 0.115(8) Uani 1 1 d . . . . .
N18A N 0.4441(7) 0.9819(10) 0.0838(6) 0.164(9) Uani 1 1 d . . . . .
C21 C 0.6064(4) 0.6542(6) 0.2425(3) 0.041(3) Uani 1 1 d . . . . .
N21 N 0.5697(3) 0.6486(5) 0.2466(3) 0.041(2) Uani 1 1 d . . . . .
C22 C 0.6488(4) 0.7618(8) 0.2312(4) 0.046(3) Uani 1 1 d . . . . .
N22 N 0.6338(3) 0.8181(6) 0.2304(3) 0.051(3) Uani 1 1 d . . . . .
C23 C 0.6556(4) 0.5506(7) 0.2347(4) 0.042(3) Uani 1 1 d . . . . .
N23 N 0.6458(3) 0.4937(6) 0.2368(3) 0.052(3) Uani 1 1 d . . . . .
C24 C 0.6173(4) 0.6488(6) 0.1671(4) 0.044(3) Uani 1 1 d . . . . .
N24 N 0.5858(4) 0.6480(6) 0.1322(3) 0.054(3) Uani 1 1 d . . . . .
C25 C 0.6975(3) 0.6387(6) 0.3043(4) 0.044(3) Uani 1 1 d . . . . .
N25 N 0.7065(3) 0.6284(6) 0.3414(3) 0.050(3) Uani 1 1 d . . . . .
C26 C 0.7398(5) 0.5955(8) 0.2399(5) 0.073(4) Uani 1 1 d . . . . .
N26 N 0.7738(4) 0.5618(7) 0.2422(5) 0.102(5) Uani 1 1 d . . . . .
C27 C 0.7014(4) 0.7041(10) 0.1882(4) 0.075(5) Uani 1 1 d . . . . .
N27A N 0.7146(12) 0.7442(18) 0.1655(11) 0.085(10) Uani 0.5 1 d . U P . .
N27B N 0.7170(10) 0.7144(16) 0.1595(9) 0.065(8) Uiso 0.5 1 d . . P . .
C28 C 0.7420(4) 0.7236(6) 0.2726(4) 0.045(3) Uani 1 1 d . . . . .
N28 N 0.7759(3) 0.7571(6) 0.2917(4) 0.067(3) Uani 1 1 d . . . . .
C31 C 0.4643(3) 0.5276(6) 0.1744(3) 0.038(3) Uani 1 1 d . . . . .
N31 N 0.4774(3) 0.5702(5) 0.2017(3) 0.038(2) Uani 1 1 d . . . . .
C32 C 0.5122(4) 0.4160(6) 0.1737(3) 0.043(3) Uani 1 1 d . . . . .
N32 N 0.5531(3) 0.4005(5) 0.1994(3) 0.047(2) Uani 1 1 d . . . . .
C33 C 0.4096(4) 0.4205(6) 0.1727(4) 0.044(3) Uani 1 1 d . . . . .
N33 N 0.3943(3) 0.4095(6) 0.2000(3) 0.051(3) Uani 1 1 d . . . . .
C34 C 0.4677(4) 0.5297(8) 0.0958(3) 0.050(3) Uani 1 1 d . . . . .
N34 N 0.4856(3) 0.5722(6) 0.0835(3) 0.049(3) Uani 1 1 d . . . . .
C35 C 0.3766(4) 0.5165(7) 0.1095(3) 0.048(3) Uani 1 1 d . . . . .
N35 N 0.3447(3) 0.5542(6) 0.1024(3) 0.053(3) Uani 1 1 d . . . . .
C36A C 0.4325(12) 0.335(2) 0.1275(10) 0.068(8) Uani 0.6 1 d . U P . .
N36A N 0.4305(10) 0.2779(17) 0.1319(9) 0.096(8) Uani 0.6 1 d . U P . .
C36B C 0.4150(17) 0.343(3) 0.1162(16) 0.066(13) Uiso 0.4 1 d . . P . .
N36B N 0.4033(16) 0.282(3) 0.1111(14) 0.106(14) Uiso 0.4 1 d . . P . .
C37A C 0.3790(9) 0.4218(13) 0.0622(8) 0.061(6) Uani 0.6 1 d . U P . .
N37A N 0.3472(9) 0.4067(15) 0.0274(9) 0.109(8) Uani 0.6 1 d . U P . .
C37B C 0.3968(12) 0.438(2) 0.0531(11) 0.054(9) Uiso 0.4 1 d . . P . .
N37B N 0.3663(11) 0.4379(17) 0.0153(8) 0.070(8) Uiso 0.4 1 d D . P . .
C38 C 0.4765(5) 0.3970(7) 0.0878(3) 0.051(3) Uani 1 1 d . . . . .
N38 N 0.4980(4) 0.3741(7) 0.0675(4) 0.077(4) Uani 1 1 d . . . . .
O41 O 0.4721(3) 0.6558(5) 0.0001(2) 0.062(3) Uani 1 1 d . . . A 1
C42A C 0.4244(9) 0.6925(17) -0.0184(9) 0.063(8) Uani 0.5 1 d . U P A 1
H42A H 0.4049 0.681 -0.0012 0.095 Uiso 0.5 1 calc R U P A 1
H42B H 0.4057 0.679 -0.0496 0.095 Uiso 0.5 1 calc R U P A 1
H42C H 0.4306 0.7423 -0.0168 0.095 Uiso 0.5 1 calc R U P A 1
O43 O 0.5632(3) 0.7332(6) 0.0473(3) 0.087(3) Uani 1 1 d . . . B 1
C44 C 0.6129(12) 0.7409(19) 0.0545(10) 0.258(16) Uani 1 1 d . U . B 1
H44A H 0.617 0.7835 0.0404 0.387 Uiso 0.5 1 calc R U P B 1
H44B H 0.6337 0.7429 0.0867 0.387 Uiso 0.5 1 calc R U P B 1
H44C H 0.6233 0.7016 0.0416 0.387 Uiso 0.5 1 calc R U P B 1
H44D H 0.6323 0.7018 0.0721 0.387 Uiso 0.5 1 calc R U P B 1
H44E H 0.6157 0.7424 0.0258 0.387 Uiso 0.5 1 calc R U P B 1
H44F H 0.626 0.7838 0.0709 0.387 Uiso 0.5 1 calc R U P B 1
O45 O 0.5659(3) 0.5817(6) 0.0436(3) 0.069(3) Uani 1 1 d . . . C 1
C46A C 0.5568(11) 0.5162(19) 0.0322(12) 0.088(10) Uani 0.5 1 d . . P C 1
H46A H 0.5608 0.4889 0.0585 0.132 Uiso 0.5 1 calc R U P C 1
H46B H 0.5804 0.4999 0.0201 0.132 Uiso 0.5 1 calc R U P C 1
H46C H 0.5225 0.5114 0.0095 0.132 Uiso 0.5 1 calc R U P C 1
O51 O 0.2675(3) 0.6217(6) 0.0196(3) 0.073(3) Uani 1 1 d . . . D 1
C52A C 0.2729(14) 0.673(2) -0.0047(12) 0.118(13) Uani 0.5 1 d . U P D 1
H52A H 0.2617 0.7162 0.0038 0.177 Uiso 0.5 1 calc R U P D 1
H52B H 0.2527 0.6639 -0.0364 0.177 Uiso 0.5 1 calc R U P D 1
H52C H 0.3082 0.6773 0.0004 0.177 Uiso 0.5 1 calc R U P D 1
O53 O 0.2213(3) 0.6914(5) 0.0723(3) 0.064(3) Uani 1 1 d . . . E 1
C54 C 0.2169(5) 0.7491(9) 0.0974(4) 0.085(5) Uani 1 1 d . . . E 1
H54A H 0.1841 0.7708 0.0817 0.128 Uiso 0.5 1 calc R U P E 1
H54B H 0.2202 0.7335 0.1269 0.128 Uiso 0.5 1 calc R U P E 1
H54C H 0.2433 0.7826 0.1009 0.128 Uiso 0.5 1 calc R U P E 1
H54D H 0.2476 0.7538 0.1246 0.128 Uiso 0.5 1 calc R U P E 1
H54E H 0.2115 0.7911 0.0795 0.128 Uiso 0.5 1 calc R U P E 1
H54F H 0.1884 0.742 0.1054 0.128 Uiso 0.5 1 calc R U P E 1
O55 O 0.2343(3) 0.5401(5) 0.0751(3) 0.079(3) Uani 1 1 d D . . F 1
C56A C 0.2425(13) 0.4836(19) 0.1063(11) 0.171(14) Uani 0.7 1 d . U P F 1
H56A H 0.2504 0.4416 0.094 0.256 Uiso 1 1 calc R U . F 1
H56B H 0.2122 0.4761 0.1114 0.256 Uiso 1 1 calc R U . F 1
H56C H 0.2704 0.4949 0.1347 0.256 Uiso 1 1 calc R U . F 1
O61 O 0.6189(3) 0.9500(6) 0.1747(3) 0.074(3) Uani 1 1 d . . . G 1
C62 C 0.6071(6) 0.9058(12) 0.1358(5) 0.127(8) Uani 1 1 d . . . G 1
H62A H 0.6332 0.8707 0.1423 0.19 Uiso 1 1 calc R U . G 1
H62B H 0.6055 0.9338 0.1104 0.19 Uiso 1 1 calc R U . G 1
H62C H 0.5747 0.8834 0.1285 0.19 Uiso 1 1 calc R U . G 1
O63 O 0.6777(3) 0.9543(5) 0.2726(3) 0.074(3) Uani 1 1 d . . . H 1
C64 C 0.7134(5) 0.9203(10) 0.3107(5) 0.097(6) Uani 1 1 d . . . H 1
H64A H 0.7472 0.9348 0.3154 0.145 Uiso 1 1 calc R U . H 1
H64B H 0.7102 0.8704 0.3061 0.145 Uiso 1 1 calc R U . H 1
H64C H 0.7072 0.9323 0.337 0.145 Uiso 1 1 calc R U . H 1
O65 O 0.5823(3) 1.0228(5) 0.2348(3) 0.079(3) Uani 1 1 d . . . I 1
C66 C 0.5348(8) 1.0501(12) 0.2071(8) 0.161(9) Uani 1 1 d . U . I 1
H66A H 0.5259 1.0355 0.1762 0.241 Uiso 1 1 calc R U . I 1
H66B H 0.536 1.1005 0.2087 0.241 Uiso 1 1 calc R U . I 1
H66C H 0.5096 1.033 0.2171 0.241 Uiso 1 1 calc R U . I 1
O71 O 0.7042(3) 0.3756(5) 0.2940(3) 0.068(3) Uani 1 1 d . . . J 1
C72 C 0.7481(5) 0.4000(9) 0.2898(5) 0.095(5) Uani 1 1 d . U . J 1
H72A H 0.7406 0.4078 0.2582 0.143 Uiso 1 1 calc R U . J 1
H72B H 0.7748 0.3657 0.302 0.143 Uiso 1 1 calc R U . J 1
H72C H 0.759 0.4434 0.3062 0.143 Uiso 1 1 calc R U . J 1
O73 O 0.6516(3) 0.3583(5) 0.1949(3) 0.061(2) Uani 1 1 d . . . K 1
C74 C 0.6354(6) 0.3863(10) 0.1517(5) 0.102(6) Uani 1 1 d . . . K 1
H74A H 0.6091 0.357 0.1306 0.153 Uiso 1 1 calc R U . K 1
H74B H 0.6637 0.3887 0.1431 0.153 Uiso 1 1 calc R U . K 1
H74C H 0.6221 0.4327 0.1514 0.153 Uiso 1 1 calc R U . K 1
O75 O 0.6175(4) 0.2819(6) 0.2542(4) 0.081(3) Uani 1 1 d . . . L 1
C76A C 0.6381(18) 0.223(3) 0.2554(16) 0.36(3) Uani 1 1 d . U . L 1
H76A H 0.6173 0.1864 0.2599 0.546 Uiso 0.25 1 calc R U P L 1
H76B H 0.6411 0.2148 0.2272 0.546 Uiso 0.25 1 calc R U P L 1
H76C H 0.6714 0.2219 0.2801 0.546 Uiso 0.25 1 calc R U P L 1
H76D H 0.6692 0.229 0.2515 0.546 Uiso 0.25 1 calc R U P L 1
H76E H 0.6454 0.2006 0.2842 0.546 Uiso 0.25 1 calc R U P L 1
H76F H 0.6152 0.1935 0.2314 0.546 Uiso 0.25 1 calc R U P L 1
C42B C 0.4176(11) 0.6560(16) -0.0138(9) 0.055(8) Uiso 0.5 1 d . . P M 2
C46B C 0.5847(16) 0.518(3) 0.0622(14) 0.109(14) Uiso 0.5 1 d . . P N 2
C52B C 0.3106(11) 0.6204(18) 0.0035(10) 0.082(9) Uiso 0.5 1 d . . P O 2
C56B C 0.186(2) 0.533(4) 0.078(2) 0.11(2) Uiso 0.3 1 d . . P P 2
C1 C 0.1458(12) 0.616(2) 0.1446(14) 0.203(17) Uiso 0.7 1 d D . P . .
O1 O 0.1020(8) 0.5738(12) 0.1336(6) 0.136(7) Uiso 0.7 1 d D . P . .
C2B C 0.3377(13) 0.082(6) 0.158(3) 0.19(4) Uiso 0.3 1 d D . P . .
C2A C 0.3820(18) 0.080(3) 0.1427(10) 0.23(2) Uiso 0.7 1 d D . P . .
O2 O 0.3896(9) 0.0853(13) 0.1885(8) 0.241(9) Uiso 1 1 d D . . . .
C3 C 0.2805(15) 0.437(3) -0.1027(15) 0.20(2) Uiso 0.6 1 d D . P . .
O3 O 0.3303(14) 0.415(2) -0.0740(8) 0.245(16) Uiso 0.6 1 d D . P . .
C4A C 0.2871(13) 0.289(2) 0.0986(11) 0.177(15) Uiso 0.7 1 d D . P . .
O4A O 0.2633(7) 0.3146(10) 0.1262(6) 0.117(6) Uiso 0.7 1 d D . P . .
C4B C 0.300(3) 0.256(6) 0.142(4) 0.25(5) Uiso 0.3 1 d D . P . .
O4B O 0.349(2) 0.224(3) 0.1636(17) 0.159(19) Uiso 0.3 1 d D . P . .
C5A C -0.0307(14) 0.6621(19) 0.0916(13) 0.185(16) Uiso 0.7 1 d D . P . .
O5 O -0.0061(11) 0.6078(17) 0.0779(9) 0.213(12) Uiso 0.7 1 d D . P . .
C6 C 0.203(2) 0.411(3) -0.016(2) 0.30(4) Uiso 0.6 1 d D . P Q 1
O6A O 0.2371(16) 0.468(3) -0.0007(15) 0.131(15) Uiso 0.3 1 d D . P Q 1
O6B O 0.189(2) 0.477(3) -0.004(2) 0.20(2) Uiso 0.3 1 d D . P R 2
O7 O 0.0173(11) 0.3458(16) 0.0037(9) 0.267(12) Uiso 0.9 1 d D . P . .
C7 C -0.0165(17) 0.395(2) 0.0102(16) 0.31(2) Uiso 0.9 1 d D . P . .
O8 O 0.5 0.251(2) 0.25 0.33(2) Uiso 1 2 d DS . P . .
C8 C 0.5480(10) 0.225(2) 0.2810(11) 0.135(15) Uiso 0.5 1 d D . P . .

loop_
_atom_site_aniso_label
_atom_site_aniso_U_11
_atom_site_aniso_U_22
_atom_site_aniso_U_33
_atom_site_aniso_U_23
_atom_site_aniso_U_13
_atom_site_aniso_U_12
W1 0.0337(2) 0.0427(3) 0.0353(2) 0.0038(2) 0.00650(18) 0.0032(2)
W2 0.02513(19) 0.0458(3) 0.0413(2) 0.0012(2) 0.01392(18) 0.00183(19)
W3 0.0325(2) 0.0469(3) 0.0328(2) -0.0045(2) 0.01049(17) -0.0012(2)
Co1 0.0215(8) 0.0394(14) 0.0297(9) 0 0.0082(8) 0
Co2 0.0330(7) 0.0474(11) 0.0568(9) 0.0042(8) 0.0165(7) -0.0049(7)
Fe2 0.0330(7) 0.0474(11) 0.0568(9) 0.0042(8) 0.0165(7) -0.0049(7)
Fe5 0.0270(7) 0.0567(12) 0.0378(8) 0.0047(8) 0.0044(6) 0.0023(7)
Fe3 0.0337(7) 0.0427(11) 0.0399(8) 0.0018(7) 0.0135(7) 0.0074(7)
Co4 0.0453(8) 0.0610(13) 0.0369(8) 0.0011(8) 0.0182(7) 0.0021(8)
Fe4 0.0453(8) 0.0610(13) 0.0369(8) 0.0011(8) 0.0182(7) 0.0021(8)
C11 0.033(5) 0.033(7) 0.056(7) -0.015(6) 0.018(5) -0.002(5)
N11 0.030(4) 0.037(6) 0.048(5) 0.004(5) 0.017(4) 0.008(4)
C12 0.028(5) 0.039(8) 0.071(8) 0.012(6) 0.020(6) 0.008(5)
N12 0.041(5) 0.066(8) 0.056(6) -0.002(5) 0.025(5) 0.017(5)
C13 0.050(7) 0.046(8) 0.047(6) -0.002(6) 0.023(6) -0.005(6)
N13 0.041(5) 0.053(7) 0.049(5) 0.008(5) 0.012(5) -0.004(5)
C14 0.055(7) 0.041(8) 0.035(5) -0.007(5) 0.021(5) -0.002(6)
N14 0.059(6) 0.050(7) 0.044(5) -0.001(5) 0.015(5) -0.002(5)
C15 0.035(6) 0.074(11) 0.038(6) 0.003(6) 0.006(5) 0.005(6)
N15 0.038(5) 0.064(8) 0.053(6) 0.003(5) 0.008(5) -0.010(5)
C16 0.071(9) 0.116(15) 0.049(8) 0.007(8) 0.004(7) 0.051(10)
N16 0.112(12) 0.19(2) 0.111(12) 0.043(12) 0.034(10) 0.096(13)
C17 0.059(7) 0.050(9) 0.053(7) 0.016(6) 0.031(6) 0.019(6)
N17 0.067(7) 0.089(10) 0.046(6) 0.010(6) 0.013(6) 0.007(7)
C18A 0.095(12) 0.102(17) 0.086(11) 0.061(11) -0.026(9) -0.038(11)
N18A 0.169(16) 0.119(17) 0.121(13) 0.061(12) -0.024(12) -0.066(13)
C21 0.035(5) 0.049(8) 0.046(6) -0.007(5) 0.023(5) -0.003(5)
N21 0.037(5) 0.052(7) 0.035(5) 0.001(4) 0.017(4) -0.004(4)
C22 0.024(5) 0.069(10) 0.053(7) -0.008(7) 0.023(5) -0.006(6)
N22 0.033(5) 0.054(8) 0.065(6) -0.004(6) 0.018(5) -0.005(5)
C23 0.028(5) 0.042(8) 0.055(7) 0.002(6) 0.017(5) 0.013(5)
N23 0.043(5) 0.059(8) 0.053(6) -0.007(6) 0.020(5) 0.005(5)
C24 0.042(6) 0.034(8) 0.049(7) -0.006(5) 0.010(6) -0.003(5)
N24 0.055(6) 0.059(8) 0.045(6) 0.000(5) 0.019(5) -0.007(5)
C25 0.015(4) 0.056(9) 0.051(7) -0.013(6) 0.005(5) 0.008(5)
N25 0.042(5) 0.061(8) 0.036(5) -0.002(5) 0.005(4) -0.009(5)
C26 0.050(7) 0.061(11) 0.117(12) -0.006(9) 0.045(8) -0.007(7)
N26 0.047(6) 0.083(11) 0.186(14) -0.013(10) 0.057(8) 0.010(7)
C27 0.047(7) 0.126(15) 0.056(8) 0.004(9) 0.027(6) 0.005(8)
N27A 0.088(12) 0.091(14) 0.089(12) 0.011(9) 0.050(9) -0.003(9)
C28 0.033(6) 0.042(8) 0.061(7) 0.013(6) 0.020(5) 0.018(5)
N28 0.034(5) 0.076(9) 0.075(7) 0.006(6) 0.006(5) -0.015(6)
C31 0.024(5) 0.045(8) 0.042(6) 0.026(5) 0.010(5) 0.003(5)
N31 0.032(4) 0.038(6) 0.040(5) -0.004(4) 0.012(4) -0.007(4)
C32 0.062(7) 0.040(8) 0.033(5) -0.019(5) 0.026(6) -0.008(6)
N32 0.042(5) 0.055(7) 0.045(5) -0.003(5) 0.018(5) 0.009(5)
C33 0.036(6) 0.033(7) 0.047(6) 0.002(5) 0.002(5) -0.002(5)
N33 0.043(5) 0.057(8) 0.051(6) -0.005(5) 0.018(5) -0.014(5)
C34 0.032(5) 0.086(11) 0.029(5) 0.009(6) 0.009(5) 0.006(6)
N34 0.042(5) 0.065(8) 0.042(5) 0.002(5) 0.020(5) 0.004(5)
C35 0.037(6) 0.076(10) 0.023(5) 0.007(5) 0.003(5) 0.008(6)
N35 0.042(5) 0.069(8) 0.042(5) 0.010(5) 0.009(4) 0.014(5)
C36A 0.067(11) 0.062(12) 0.070(11) -0.007(8) 0.024(9) 0.004(9)
N36A 0.097(11) 0.095(12) 0.105(11) -0.007(9) 0.049(9) -0.001(9)
C37A 0.052(9) 0.060(10) 0.060(9) -0.018(8) 0.011(7) 0.004(8)
N37A 0.102(11) 0.105(12) 0.106(11) -0.015(9) 0.030(8) -0.005(9)
C38 0.073(8) 0.056(9) 0.023(5) -0.008(5) 0.018(6) -0.008(7)
N38 0.099(9) 0.081(10) 0.058(7) -0.008(6) 0.041(7) 0.009(7)
O41 0.063(5) 0.086(8) 0.035(4) -0.006(4) 0.017(4) 0.016(5)
C42A 0.041(12) 0.066(16) 0.072(14) 0.018(13) 0.012(10) 0.008(12)
O43 0.063(6) 0.115(10) 0.097(7) 0.028(7) 0.046(6) -0.003(6)
C44 0.26(2) 0.24(2) 0.25(2) 0.035(17) 0.092(17) -0.034(17)
O45 0.066(6) 0.075(8) 0.070(6) -0.008(6) 0.033(5) 0.004(5)
C46A 0.067(19) 0.07(3) 0.11(3) -0.02(2) 0.02(2) 0.006(18)
O51 0.061(5) 0.092(9) 0.053(5) 0.015(5) 0.011(4) 0.005(5)
C52A 0.13(2) 0.13(2) 0.094(18) 0.004(16) 0.041(15) -0.014(16)
O53 0.048(5) 0.077(7) 0.050(5) -0.012(5) 0.003(4) 0.016(5)
C54 0.075(10) 0.096(15) 0.060(8) 0.014(9) 0.004(7) 0.034(9)
O55 0.076(6) 0.063(8) 0.093(7) 0.005(6) 0.031(6) -0.008(5)
C56A 0.19(2) 0.16(2) 0.16(2) -0.002(16) 0.070(16) -0.046(16)
O61 0.056(5) 0.098(9) 0.072(6) 0.014(6) 0.030(5) -0.007(5)
C62 0.097(13) 0.22(3) 0.072(11) 0.015(14) 0.040(10) -0.008(15)
O63 0.041(4) 0.078(8) 0.084(6) 0.009(6) 0.004(5) -0.014(5)
C64 0.049(8) 0.128(17) 0.097(12) -0.004(11) 0.014(8) -0.027(9)
O65 0.058(5) 0.059(7) 0.104(7) -0.002(6) 0.018(5) 0.010(5)
C66 0.146(15) 0.116(16) 0.199(17) -0.014(13) 0.048(13) 0.042(13)
O71 0.042(4) 0.083(8) 0.070(6) 0.017(5) 0.013(4) 0.003(5)
C72 0.064(8) 0.092(12) 0.110(11) 0.004(9) 0.016(8) 0.012(8)
O73 0.057(5) 0.078(7) 0.050(5) -0.001(4) 0.025(4) 0.021(5)
C74 0.091(11) 0.153(19) 0.062(9) 0.014(10) 0.032(9) 0.056(12)
O75 0.082(7) 0.051(7) 0.110(8) 0.007(6) 0.039(6) -0.001(5)
C76A 0.36(3) 0.36(3) 0.40(3) 0.009(19) 0.19(2) -0.019(19)

loop_
_atom_type_symbol
_atom_type_description
_atom_type_scat_dispersion_real
_atom_type_scat_dispersion_imag
_atom_type_scat_source
C C 0.0033 0.0016 'International Tables Vol C Tables 4.2.6.8 and 6.1.1.4'
H H 0 0 'International Tables Vol C Tables 4.2.6.8 and 6.1.1.4'
N N 0.0061 0.0033 'International Tables Vol C Tables 4.2.6.8 and 6.1.1.4'
O O 0.0106 0.006 'International Tables Vol C Tables 4.2.6.8 and 6.1.1.4'
Fe Fe 0.3463 0.8444 'International Tables Vol C Tables 4.2.6.8 and 6.1.1.4'
W W -0.849 6.8722 'International Tables Vol C Tables 4.2.6.8 and 6.1.1.4'
Co Co 0.3494 0.9721 'International Tables Vol C Tables 4.2.6.8 and 6.1.1.4'

loop_
_geom_angle_atom_site_label_1
_geom_angle_atom_site_label_2
_geom_angle_atom_site_label_3
_geom_angle
_geom_angle_site_symmetry_1
_geom_angle_site_symmetry_3
C18A W1 C14 96.2(7) . .
C18A W1 C13 69.9(5) . .
C14 W1 C13 79.2(4) . .
C18A W1 C12 98.0(7) . .
C14 W1 C12 145.5(4) . .
C13 W1 C12 76.4(4) . .
C18A W1 C15 146.4(5) . .
C14 W1 C15 92.9(4) . .
C13 W1 C15 143.7(4) . .
C12 W1 C15 92.4(4) . .
C18A W1 C11 141.2(5) . .
C14 W1 C11 74.2(4) . .
C13 W1 C11 71.4(4) . .
C12 W1 C11 75.1(4) . .
C15 W1 C11 72.3(4) . .
C18A W1 C17 76.7(6) . .
C14 W1 C17 71.0(4) . .
C13 W1 C17 131.9(4) . .
C12 W1 C17 143.0(4) . .
C15 W1 C17 75.9(4) . .
C11 W1 C17 130.9(4) . .
C18A W1 C16 76.3(7) . .
C14 W1 C16 142.8(4) . .
C13 W1 C16 128.8(6) . .
C12 W1 C16 71.4(4) . .
C15 W1 C16 77.0(6) . .
C11 W1 C16 133.0(5) . .
C17 W1 C16 71.8(5) . .
C27 W2 C25 143.7(4) . .
C27 W2 C22 78.9(5) . .
C25 W2 C22 98.8(4) . .
C27 W2 C26 76.4(6) . .
C25 W2 C26 87.4(5) . .
C22 W2 C26 145.6(4) . .
C27 W2 C23 125.7(5) . .
C25 W2 C23 77.6(4) . .
C22 W2 C23 142.3(4) . .
C26 W2 C23 72.2(4) . .
C27 W2 C21 135.6(5) . .
C25 W2 C21 74.5(4) . .
C22 W2 C21 71.4(4) . .
C26 W2 C21 142.1(5) . .
C23 W2 C21 71.5(4) . .
C27 W2 C24 70.9(5) . .
C25 W2 C24 145.3(4) . .
C22 W2 C24 84.2(4) . .
C26 W2 C24 109.5(5) . .
C23 W2 C24 79.3(4) . .
C21 W2 C24 73.8(4) . .
C27 W2 C28 72.3(5) . .
C25 W2 C28 72.3(4) . .
C22 W2 C28 73.4(4) . .
C26 W2 C28 76.4(5) . .
C23 W2 C28 137.0(4) . .
C21 W2 C28 126.3(4) . .
C24 W2 C28 139.9(4) . .
C36B W3 C37A 64.4(14) . .
C36B W3 C38 74.6(13) . .
C37A W3 C38 77.4(7) . .
C36B W3 C37B 77.5(16) . .
C37A W3 C37B 20.6(9) . .
C38 W3 C37B 64.2(9) . .
C36B W3 C32 91.1(13) . .
C37A W3 C32 146.8(7) . .
C38 W3 C32 74.5(4) . .
C37B W3 C32 138.7(9) . .
C36B W3 C33 70.0(13) . .
C37A W3 C33 103.1(8) . .
C38 W3 C33 139.8(5) . .
C37B W3 C33 123.6(9) . .
C32 W3 C33 87.6(4) . .
C36B W3 C36A 13.8(14) . .
C37A W3 C36A 76.9(11) . .
C38 W3 C36A 70.6(9) . .
C37B W3 C36A 87.8(13) . .
C32 W3 C36A 77.4(9) . .
C33 W3 C36A 70.4(8) . .
C36B W3 C35 111.0(13) . .
C37A W3 C35 68.4(7) . .
C38 W3 C35 136.7(4) . .
C37B W3 C35 75.1(10) . .
C32 W3 C35 144.6(4) . .
C33 W3 C35 75.4(4) . .
C36A W3 C35 123.2(9) . .
C36B W3 C31 140.9(13) . .
C37A W3 C31 140.1(7) . .
C38 W3 C31 130.9(4) . .
C37B W3 C31 137.0(10) . .
C32 W3 C31 73.0(4) . .
C33 W3 C31 73.8(4) . .
C36A W3 C31 133.9(9) . .
C35 W3 C31 72.5(4) . .
C36B W3 C34 145.0(13) . .
C37A W3 C34 93.7(8) . .
C38 W3 C34 74.0(5) . .
C37B W3 C34 75.1(10) . .
C32 W3 C34 95.2(4) . .
C33 W3 C34 144.6(4) . .
C36A W3 C34 144.6(9) . .
C35 W3 C34 82.4(4) . .
C31 W3 C34 73.4(4) . .
N31 Co1 N31 88.9(5) . 2_655
N31 Co1 N11 89.1(4) . .
N31 Co1 N11 175.6(3) 2_655 .
N31 Co1 N11 175.6(3) . 2_655
N31 Co1 N11 89.1(4) 2_655 2_655
N11 Co1 N11 93.3(5) . 2_655
N31 Co1 N21 89.3(3) . .
N31 Co1 N21 92.6(3) 2_655 .
N11 Co1 N21 91.3(3) . .
N11 Co1 N21 86.9(3) 2_655 .
N31 Co1 N21 92.6(3) . 2_655
N31 Co1 N21 89.3(3) 2_655 2_655
N11 Co1 N21 86.9(3) . 2_655
N11 Co1 N21 91.3(3) 2_655 2_655
N21 Co1 N21 177.4(5) . 2_655
O63 Co2 N22 91.2(4) . .
O63 Co2 N12 88.9(3) . 2_655
N22 Co2 N12 90.6(4) . 2_655
O63 Co2 N13 175.0(4) . .
N22 Co2 N13 92.3(4) . .
N12 Co2 N13 94.6(3) 2_655 .
O63 Co2 O61 87.9(4) . .
N22 Co2 O61 91.9(4) . .
N12 Co2 O61 175.9(4) 2_655 .
N13 Co2 O61 88.5(3) . .
O63 Co2 O65 84.6(4) . .
N22 Co2 O65 175.6(3) . .
N12 Co2 O65 90.7(4) 2_655 .
N13 Co2 O65 91.8(4) . .
O61 Co2 O65 86.6(4) . .
O55 Fe5 N15 176.8(4) . .
O55 Fe5 O53 88.2(4) . .
N15 Fe5 O53 91.3(4) . .
O55 Fe5 N35 89.1(4) . .
N15 Fe5 N35 91.1(4) . .
O53 Fe5 N35 175.0(3) . .
O55 Fe5 N25 92.6(4) . 2_655
N15 Fe5 N25 90.5(4) . 2_655
O53 Fe5 N25 89.5(3) . 2_655
N35 Fe5 N25 94.8(3) . 2_655
O55 Fe5 O51 84.1(4) . .
N15 Fe5 O51 92.7(4) . .
O53 Fe5 O51 86.1(3) . .
N35 Fe5 O51 89.4(4) . .
N25 Fe5 O51 174.6(3) 2_655 .
N32 Fe3 O75 91.7(4) . .
N32 Fe3 O71 179.3(4) . .
O75 Fe3 O71 87.7(4) . .
N32 Fe3 N33 90.0(3) . 2_655
O75 Fe3 N33 88.6(4) . 2_655
O71 Fe3 N33 90.2(3) . 2_655
N32 Fe3 N23 91.5(4) . .
O75 Fe3 N23 173.8(4) . .
O71 Fe3 N23 89.1(4) . .
N33 Fe3 N23 96.7(4) 2_655 .
N32 Fe3 O73 91.2(3) . .
O75 Fe3 O73 86.4(4) . .
O71 Fe3 O73 88.5(3) . .
N33 Fe3 O73 174.8(4) 2_655 .
N23 Fe3 O73 88.3(4) . .
N24 Co4 O41 173.7(3) . .
N24 Co4 N14 94.1(4) . .
O41 Co4 N14 91.5(3) . .
N24 Co4 O43 92.0(4) . .
O41 Co4 O43 85.2(4) . .
N14 Co4 O43 88.6(4) . .
N24 Co4 N34 91.6(4) . .
O41 Co4 N34 91.1(3) . .
N14 Co4 N34 92.4(4) . .
O43 Co4 N34 176.1(4) . .
N24 Co4 O45 89.2(4) . .
O41 Co4 O45 85.0(3) . .
N14 Co4 O45 173.9(4) . .
O43 Co4 O45 86.2(4) . .
N34 Co4 O45 92.7(4) . .
N11 C11 W1 175.9(10) . .
C11 N11 Co1 173.7(9) . .
N12 C12 W1 174.5(10) . .
C12 N12 Fe2 175.8(10) . 2_655
C12 N12 Co2 175.8(10) . 2_655
N13 C13 W1 178.0(10) . .
C13 N13 Co2 176.4(10) . .
N14 C14 W1 174.1(11) . .
C14 N14 Co4 175.2(10) . .
N15 C15 W1 177.4(11) . .
C15 N15 Fe5 176.4(11) . .
N16 C16 W1 175.5(19) . .
N17 C17 W1 177.3(11) . .
N18A C18A W1 179(2) . .
N21 C21 W2 176.5(10) . .
C21 N21 Co1 174.7(10) . .
N22 C22 W2 178.5(10) . .
C22 N22 Co2 176.8(10) . .
N23 C23 W2 177.0(11) . .
C23 N23 Fe3 175.0(10) . .
N24 C24 W2 175.9(11) . .
C24 N24 Co4 176.0(11) . .
N25 C25 W2 177.1(8) . .
C25 N25 Fe5 170.1(10) . 2_655
N26 C26 W2 179.1(15) . .
N27B C27 W2 165(2) . .
N27A C27 W2 166(2) . .
N27B N27A C27 74(5) . .
N27A N27B C27 77(5) . .
N28 C28 W2 178.9(11) . .
N31 C31 W3 178.4(9) . .
C31 N31 Co1 179.5(11) . .
N32 C32 W3 176.9(9) . .
C32 N32 Fe3 171.6(10) . .
N33 C33 W3 177.0(10) . .
C33 N33 Fe3 176.0(8) . 2_655
N34 C34 W3 175.0(9) . .
C34 N34 Co4 173.6(9) . .
N35 C35 W3 178.7(12) . .
C35 N35 Fe5 179.0(9) . .
C36B C36A N36A 107(9) . .
C36B C36A N36B 70(8) . .
C36B C36A W3 76(9) . .
N36A C36A W3 176(3) . .
N36B C36A W3 145(4) . .
N36B N36A C36A 83(5) . .
N36B N36A C36B 63(4) . .
C36A C36B N36B 87(9) . .
C36A C36B N36A 51(8) . .
C36A C36B W3 90(9) . .
N36B C36B W3 176(4) . .
N36A C36B W3 142(4) . .
N36A N36B C36B 81(5) . .
N36A N36B C36A 58(4) . .
C37B C37A N37A 97(4) . .
C37B C37A N37B 55(3) . .
C37B C37A W3 82(3) . .
N37A C37A W3 177(2) . .
N37B C37A W3 135(2) . .
N37B N37A C37A 84(3) . .
N37B N37A C37B 54(2) . .
C37A C37B N37B 94(4) . .
C37A C37B N37A 52(3) . .
C37A C37B W3 78(3) . .
N37B C37B W3 168(3) . .
N37A C37B W3 130(2) . .
N37A N37B C37B 84(3) . .
N37A N37B C37A 53(2) . .
N38 C38 W3 175.9(12) . .
C42A O41 Co4 128.1(13) . .
O41 C42A H42A 109.5 . .
O41 C42A H42B 109.5 . .
H42A C42A H42B 109.5 . .
O41 C42A H42C 109.5 . .
H42A C42A H42C 109.5 . .
H42B C42A H42C 109.5 . .
C44 O43 Co4 130.9(16) . .
O43 C44 H44A 109.5 . .
O43 C44 H44B 109.5 . .
H44A C44 H44B 109.5 . .
O43 C44 H44C 109.5 . .
H44A C44 H44C 109.5 . .
H44B C44 H44C 109.5 . .
O43 C44 H44D 109.5 . .
H44A C44 H44D 141.1 . .
H44B C44 H44D 56.3 . .
H44C C44 H44D 56.3 . .
O43 C44 H44E 109.5 . .
H44A C44 H44E 56.3 . .
H44B C44 H44E 141.1 . .
H44C C44 H44E 56.3 . .
H44D C44 H44E 109.5 . .
O43 C44 H44F 109.5 . .
H44A C44 H44F 56.3 . .
H44B C44 H44F 56.3 . .
H44C C44 H44F 141.1 . .
H44D C44 H44F 109.5 . .
H44E C44 H44F 109.5 . .
C46A O45 Co4 130.4(15) . .
O45 C46A H46A 109.5 . .
O45 C46A H46B 109.5 . .
H46A C46A H46B 109.5 . .
O45 C46A H46C 109.5 . .
H46A C46A H46C 109.5 . .
H46B C46A H46C 109.5 . .
C52A O51 Fe5 126.3(19) . .
O51 C52A H52A 109.5 . .
O51 C52A H52B 109.5 . .
H52A C52A H52B 109.5 . .
O51 C52A H52C 109.5 . .
H52A C52A H52C 109.5 . .
H52B C52A H52C 109.5 . .
C54 O53 Fe5 126.2(7) . .
O53 C54 H54A 109.5 . .
O53 C54 H54B 109.5 . .
H54A C54 H54B 109.5 . .
O53 C54 H54C 109.5 . .
H54A C54 H54C 109.5 . .
H54B C54 H54C 109.5 . .
O53 C54 H54D 109.5 . .
H54A C54 H54D 141.1 . .
H54B C54 H54D 56.3 . .
H54C C54 H54D 56.3 . .
O53 C54 H54E 109.5 . .
H54A C54 H54E 56.3 . .
H54B C54 H54E 141.1 . .
H54C C54 H54E 56.3 . .
H54D C54 H54E 109.5 . .
O53 C54 H54F 109.5 . .
H54A C54 H54F 56.3 . .
H54B C54 H54F 56.3 . .
H54C C54 H54F 141.1 . .
H54D C54 H54F 109.5 . .
H54E C54 H54F 109.5 . .
C56A O55 Fe5 121.5(14) . .
O55 C56A H56A 109.5 . .
O55 C56A H56B 109.5 . .
H56A C56A H56B 109.5 . .
O55 C56A H56C 109.5 . .
H56A C56A H56C 109.5 . .
H56B C56A H56C 109.5 . .
C62 O61 Co2 122.0(10) . .
O61 C62 H62A 109.5 . .
O61 C62 H62B 109.5 . .
H62A C62 H62B 109.5 . .
O61 C62 H62C 109.5 . .
H62A C62 H62C 109.5 . .
H62B C62 H62C 109.5 . .
C64 O63 Co2 126.0(9) . .
O63 C64 H64A 109.5 . .
O63 C64 H64B 109.5 . .
H64A C64 H64B 109.5 . .
O63 C64 H64C 109.5 . .
H64A C64 H64C 109.5 . .
H64B C64 H64C 109.5 . .
C66 O65 Co2 124.4(11) . .
O65 C66 H66A 109.5 . .
O65 C66 H66B 109.5 . .
H66A C66 H66B 109.5 . .
O65 C66 H66C 109.5 . .
H66A C66 H66C 109.5 . .
H66B C66 H66C 109.5 . .
C72 O71 Fe3 126.5(8) . .
O71 C72 H72A 109.5 . .
O71 C72 H72B 109.5 . .
H72A C72 H72B 109.5 . .
O71 C72 H72C 109.5 . .
H72A C72 H72C 109.5 . .
H72B C72 H72C 109.5 . .
C74 O73 Fe3 127.1(8) . .
O73 C74 H74A 109.5 . .
O73 C74 H74B 109.5 . .
H74A C74 H74B 109.5 . .
O73 C74 H74C 109.5 . .
H74A C74 H74C 109.5 . .
H74B C74 H74C 109.5 . .
C76A O75 Fe3 141(2) . .
O75 C76A H76A 109.5 . .
O75 C76A H76B 109.5 . .
H76A C76A H76B 109.5 . .
O75 C76A H76C 109.5 . .
H76A C76A H76C 109.5 . .
H76B C76A H76C 109.5 . .
O75 C76A H76D 109.5 . .
H76A C76A H76D 141.1 . .
H76B C76A H76D 56.3 . .
H76C C76A H76D 56.3 . .
O75 C76A H76E 109.5 . .
H76A C76A H76E 56.3 . .
H76B C76A H76E 141.1 . .
H76C C76A H76E 56.3 . .
H76D C76A H76E 109.5 . .
O75 C76A H76F 109.5 . .
H76A C76A H76F 56.3 . .
H76B C76A H76F 56.3 . .
H76C C76A H76F 141.1 . .
H76D C76A H76F 109.5 . .
H76E C76A H76F 109.5 . .
O2 C2B C2A 57(2) . .
O2 C2A C2B 57(2) . .
C2A O2 C2B 66(4) . .
O4A C4A C4B 63(3) . .
C4A O4A C4B 60(4) . .
O4B C4B C4A 118(9) . .
O4B C4B O4A 157(10) . .
C4A C4B O4A 58(3) . .
C8 O8 C8 140(6) . 2_655

loop_
_geom_bond_atom_site_label_1
_geom_bond_atom_site_label_2
_geom_bond_distance
_geom_bond_site_symmetry_2
W1 C18A 2.086(17) .
W1 C14 2.136(11) .
W1 C13 2.139(12) .
W1 C12 2.166(13) .
W1 C15 2.168(14) .
W1 C11 2.171(12) .
W1 C17 2.175(12) .
W1 C16 2.175(14) .
W2 C27 2.108(14) .
W2 C25 2.131(12) .
W2 C22 2.136(14) .
W2 C26 2.136(13) .
W2 C23 2.158(14) .
W2 C21 2.163(9) .
W2 C24 2.172(11) .
W2 C28 2.185(12) .
W3 C36B 2.08(5) .
W3 C37A 2.11(2) .
W3 C38 2.117(12) .
W3 C37B 2.14(3) .
W3 C32 2.141(12) .
W3 C33 2.144(12) .
W3 C36A 2.15(4) .
W3 C35 2.164(12) .
W3 C31 2.167(13) .
W3 C34 2.180(13) .
Co1 N31 2.046(9) .
Co1 N31 2.046(9) 2_655
Co1 N11 2.064(9) .
Co1 N11 2.065(9) 2_655
Co1 N21 2.069(8) .
Co1 N21 2.069(8) 2_655
Co2 O63 2.086(8) .
Co2 N22 2.094(12) .
Co2 N12 2.102(9) 2_655
Co2 N13 2.104(9) .
Co2 O61 2.137(9) .
Co2 O65 2.141(10) .
Fe5 O55 2.101(10) .
Fe5 N15 2.105(11) .
Fe5 O53 2.107(8) .
Fe5 N35 2.122(10) .
Fe5 N25 2.135(9) 2_655
Fe5 O51 2.143(9) .
Fe3 N32 2.104(9) .
Fe3 O75 2.108(11) .
Fe3 O71 2.118(8) .
Fe3 N33 2.133(10) 2_655
Fe3 N23 2.134(12) .
Fe3 O73 2.135(7) .
Co4 N24 2.105(10) .
Co4 O41 2.113(7) .
Co4 N14 2.115(11) .
Co4 O43 2.125(10) .
Co4 N34 2.145(11) .
Co4 O45 2.145(9) .
C11 N11 1.139(13) .
C12 N12 1.152(13) .
N12 Fe2 2.102(9) 2_655
N12 Co2 2.102(9) 2_655
C13 N13 1.160(13) .
C14 N14 1.167(13) .
C15 N15 1.151(15) .
C16 N16 1.136(16) .
C17 N17 1.134(14) .
C18A N18A 1.150(19) .
C21 N21 1.130(11) .
C22 N22 1.163(15) .
C23 N23 1.139(14) .
C24 N24 1.129(13) .
C25 N25 1.143(13) .
N25 Fe5 2.135(9) 2_655
C26 N26 1.157(15) .
C27 N27B 1.21(3) .
C27 N27A 1.23(3) .
N27A N27B 0.62(4) .
C28 N28 1.125(14) .
C31 N31 1.153(13) .
C32 N32 1.175(13) .
C33 N33 1.162(13) .
N33 Fe3 2.133(10) 2_655
C34 N34 1.127(14) .
C35 N35 1.122(14) .
C36A C36B 0.51(5) .
C36A N36A 1.11(4) .
C36A N36B 1.29(6) .
N36A N36B 0.80(4) .
N36A C36B 1.35(6) .
C36B N36B 1.21(6) .
C37A C37B 0.76(3) .
C37A N37A 1.17(3) .
C37A N37B 1.45(3) .
N37A N37B 1.00(3) .
N37A C37B 1.46(4) .
C37B N37B 1.18(4) .
C38 N38 1.164(14) .
O41 C42A 1.45(2) .
C42A H42A 0.97 .
C42A H42B 0.97 .
C42A H42C 0.97 .
O43 C44 1.37(3) .
C44 H44A 0.97 .
C44 H44B 0.97 .
C44 H44C 0.97 .
C44 H44D 0.97 .
C44 H44E 0.97 .
C44 H44F 0.97 .
O45 C46A 1.31(3) .
C46A H46A 0.97 .
C46A H46B 0.97 .
C46A H46C 0.97 .
O51 C52A 1.31(4) .
C52A H52A 0.97 .
C52A H52B 0.97 .
C52A H52C 0.97 .
O53 C54 1.415(16) .
C54 H54A 0.97 .
C54 H54B 0.97 .
C54 H54C 0.97 .
C54 H54D 0.97 .
C54 H54E 0.97 .
C54 H54F 0.97 .
O55 C56A 1.44(3) .
C56A H56A 0.97 .
C56A H56B 0.97 .
C56A H56C 0.97 .
O61 C62 1.445(19) .
C62 H62A 0.97 .
C62 H62B 0.97 .
C62 H62C 0.97 .
O63 C64 1.410(16) .
C64 H64A 0.97 .
C64 H64B 0.97 .
C64 H64C 0.97 .
O65 C66 1.40(2) .
C66 H66A 0.97 .
C66 H66B 0.97 .
C66 H66C 0.97 .
O71 C72 1.418(16) .
C72 H72A 0.97 .
C72 H72B 0.97 .
C72 H72C 0.97 .
O73 C74 1.395(15) .
C74 H74A 0.97 .
C74 H74B 0.97 .
C74 H74C 0.97 .
O75 C76A 1.28(5) .
C76A H76A 0.97 .
C76A H76B 0.97 .
C76A H76C 0.97 .
C76A H76D 0.97 .
C76A H76E 0.97 .
C76A H76F 0.97 .
C1 O1 1.420(10) .
C2B O2 1.426(10) .
C2B C2A 1.56(8) .
C2A O2 1.418(10) .
C3 O3 1.424(10) .
C4A O4A 1.429(10) .
C4A C4B 1.46(11) .
O4A C4B 1.50(7) .
C4B O4B 1.431(10) .
C5A O5 1.436(10) .
C6 O6A 1.423(10) .
O7 C7 1.434(10) .
O8 C8 1.429(10) .
O8 C8 1.429(10) 2_655

loop_
_geom_torsion_atom_site_label_1
_geom_torsion_atom_site_label_2
_geom_torsion_atom_site_label_3
_geom_torsion_atom_site_label_4
_geom_torsion
W2 C27 N27A N27B 177(5)
W2 C27 N27B N27A -177(4)
C36B C36A N36A N36B 9(10)
N36B C36A N36A C36B -9(10)
N36A C36A C36B N36B -6(6)
W3 C36A C36B N36B 177(4)
N36B C36A C36B N36A 6(6)
W3 C36A C36B N36A -177(3)
N36A C36A C36B W3 177(3)
N36B C36A C36B W3 -177(4)
N36B N36A C36B C36A -170(11)
C36A N36A C36B N36B 170(11)
N36B N36A C36B W3 -174(7)
C36A N36A C36B W3 -5(5)
C36A N36A N36B C36B -4(4)
C36B N36A N36B C36A 4(4)
C36A C36B N36B N36A 8(8)
N36A C36B N36B C36A -8(8)
C36B C36A N36B N36A -170(10)
W3 C36A N36B N36A -176(5)
N36A C36A N36B C36B 170(10)
W3 C36A N36B C36B -5(6)
C37B C37A N37A N37B -13(5)
N37B C37A N37A C37B 13(5)
N37A C37A C37B N37B 11(4)
W3 C37A C37B N37B -172(3)
N37B C37A C37B N37A -11(4)
W3 C37A C37B N37A 177(2)
N37A C37A C37B W3 -177(2)
N37B C37A C37B W3 172(3)
N37B N37A C37B C37A 164(6)
C37A N37A C37B N37B -164(6)
N37B N37A C37B W3 168(4)
C37A N37A C37B W3 4(3)
C37A N37A N37B C37B 8(3)
C37B N37A N37B C37A -8(3)
C37A C37B N37B N37A -13(5)
W3 C37B N37B N37A -56(18)
N37A C37B N37B C37A 13(5)
W3 C37B N37B C37A -43(15)
C37B C37A N37B N37A 164(6)
W3 C37A N37B N37A 176(3)
N37A C37A N37B C37B -164(6)
W3 C37A N37B C37B 11(4)
O4A C4A C4B O4B -153(12)
